data_4307460
loop_
_publ_author_name
'Claudio Pettinari'
'Riccardo Pettinari'
'Fabio Marchetti'
'Alceo Macchioni'
'Daniele Zuccaccia'
'Brian W. Skelton'
'Allan H. White'

_publ_contact_author_address
;
   Department of Chemistry
   University of Western Australia
   35 Stirling Highway
   Crawley
   Western Australia 6009
   Australia
;
_publ_contact_author_email bws@crystal.uwa.edu.au
_publ_contact_author_fax (+61)_08_6488_1118
_publ_contact_author_name 'Skelton, B. W.'
_publ_contact_author_phone (+61)_08_6488_7107
_publ_section_title
;
Synthesis, Reactivity, Spectroscopic Characterization, X-ray Structures,
PGSE, and NOE NMR Studies of (\h5-C5Me5)-Rhodium and -Iridium Derivatives
Containing Bis(pyrazolyl)alkane Ligands
;
_journal_name_full 'Inorganic Chemistry'
_journal_page_first 896
_journal_page_last 906
_journal_paper_doi 10.1021/ic061928g
_journal_volume 46
_journal_year 2007
_chemical_formula_moiety 'C21 H31 Cl Ir N4, C10 H15 Cl3 Ir'
_chemical_formula_sum 'C31 H46 Cl4 Ir2 N4'
_chemical_formula_weight 1000.92
_chemical_name_systematic
;
 ?
;
_space_group_IT_number 11
_symmetry_cell_setting monoclinic
_symmetry_space_group_name_Hall '-P 2yb'
_symmetry_space_group_name_H-M 'P 1 21/m 1'
_atom_sites_solution_hydrogens geom
_atom_sites_solution_primary direct
_atom_sites_solution_secondary difmap
_audit_creation_date 2006-09-17T14:25:42-00:00
_audit_creation_method 'WinGX routine CIF_UPDATE'
_cell_angle_alpha 90
_cell_angle_beta 110.073(8)
_cell_angle_gamma 90
_cell_formula_units_Z 2
_cell_length_a 9.6379(8)
_cell_length_b 14.1369(9)
_cell_length_c 14.047(2)
_cell_measurement_reflns_used 5014
_cell_measurement_temperature 100(2)
_cell_measurement_theta_max 27.855
_cell_measurement_theta_min 2.668
_cell_volume 1797.6(3)
_computing_cell_refinement
;
        CrysAlis RED, Oxford Diffraction Ltd.,
        Version 1.171.31.5 (release 28-08-2006 CrysAlis171 .NET)
        (compiled Aug 28 2006,13:05:05)
;
_computing_data_collection
;
        CrysAlis CCD, Oxford Diffraction Ltd.,
        Version 1.171.31.5 (release 28-08-2006 CrysAlis171 .NET)
        (compiled Aug 28 2006,13:05:05)
;
_computing_data_reduction
;
        CrysAlis RED, Oxford Diffraction Ltd.,
        Version 1.171.31.5 (release 28-08-2006 CrysAlis171 .NET)
        (compiled Aug 28 2006,13:05:05)
;
_computing_structure_refinement 'SHELXL-97 (Sheldrick, 1997)'
_diffrn_ambient_temperature 100(2)
_diffrn_detector_area_resol_mean 16.0009
_diffrn_measured_fraction_theta_full 0.983
_diffrn_measured_fraction_theta_max 0.983
_diffrn_measurement_device_type
;
 Oxford Diffraction Xcalibur diffractometer
;
_diffrn_measurement_method '\w scans'
_diffrn_orient_matrix_UB_11 0.0602890921
_diffrn_orient_matrix_UB_12 -0.0199402957
_diffrn_orient_matrix_UB_13 -0.0111731845
_diffrn_orient_matrix_UB_21 0.0333733001
_diffrn_orient_matrix_UB_22 0.0454107741
_diffrn_orient_matrix_UB_23 0.004586811
_diffrn_orient_matrix_UB_31 0.0376744923
_diffrn_orient_matrix_UB_32 -0.0079908801
_diffrn_orient_matrix_UB_33 0.0523510281
_diffrn_radiation_monochromator graphite
_diffrn_radiation_type MoK\a
_diffrn_radiation_wavelength 0.71073
_diffrn_reflns_av_R_equivalents 0.0711
_diffrn_reflns_av_unetI/netI 0.0577
_diffrn_reflns_limit_h_max 11
_diffrn_reflns_limit_h_min -8
_diffrn_reflns_limit_k_max 16
_diffrn_reflns_limit_k_min -16
_diffrn_reflns_limit_l_max 16
_diffrn_reflns_limit_l_min -16
_diffrn_reflns_number 9406
_diffrn_reflns_theta_full 25
_diffrn_reflns_theta_max 25
_diffrn_reflns_theta_min 2.67
_exptl_absorpt_coefficient_mu 7.718
_exptl_absorpt_correction_T_max 1
_exptl_absorpt_correction_T_min 0.37422
_exptl_absorpt_correction_type multi-scan
_exptl_absorpt_process_details
;
        CrysAlis RED, Oxford Diffraction Ltd.,
        Version 1.171.31.5 (release 28-08-2006 CrysAlis171 .NET)
        (compiled Aug 28 2006,13:05:05)
        Empirical absorption correction using spherical harmonics,
 implemented in SCALE3 ABSPACK scaling algorithm.
;
_exptl_crystal_colour orange
_exptl_crystal_density_diffrn 1.849
_exptl_crystal_density_method 'not measured'
_exptl_crystal_description plate
_exptl_crystal_F_000 964
_exptl_crystal_size_max 0.28
_exptl_crystal_size_mid 0.21
_exptl_crystal_size_min 0.055
_refine_diff_density_max 5.437
_refine_diff_density_min -2.749
_refine_diff_density_rms 0.35
_refine_ls_extinction_method none
_refine_ls_goodness_of_fit_ref 1.089
_refine_ls_hydrogen_treatment constr
_refine_ls_matrix_type full
_refine_ls_number_parameters 163
_refine_ls_number_reflns 3265
_refine_ls_number_restraints 14
_refine_ls_restrained_S_all 1.087
_refine_ls_R_factor_all 0.1024
_refine_ls_R_factor_gt 0.0843
_refine_ls_shift/su_max 0.02
_refine_ls_shift/su_mean 0.001
_refine_ls_structure_factor_coef Fsqd
_refine_ls_weighting_details 'calc w=1/[\s^2^(Fo^2^)+(0.1091P)^2^+62.0866P] where P=(Fo^2^+2Fc^2^)/3'
_refine_ls_weighting_scheme calc
_refine_ls_wR_factor_gt 0.21
_refine_ls_wR_factor_ref 0.2202
_reflns_number_gt 2635
_reflns_number_total 3265
_reflns_threshold_expression I>2sigma(I)
_cod_data_source_file ic061928gsi20061205_040617_5.cif
_cod_data_source_block cpirme
_cod_original_sg_symbol_Hall -P_2yb
_cod_database_code 4307460

loop_
_symmetry_equiv_pos_as_xyz
'x, y, z'
'-x, y+1/2, -z'
'-x, -y, -z'
'x, -y-1/2, z'

loop_
_atom_site_label
_atom_site_type_symbol
_atom_site_fract_x
_atom_site_fract_y
_atom_site_fract_z
_atom_site_U_iso_or_equiv
_atom_site_adp_type
_atom_site_occupancy
_atom_site_symmetry_multiplicity
_atom_site_calc_flag
_atom_site_refinement_flags
_atom_site_disorder_assembly
_atom_site_disorder_group
Ir1 Ir 0.38650(9) 0.25 0.32267(7) 0.0274(3) Uani 1 2 d S . .
Ir2 Ir 0.23429(10) 0.25 0.77657(7) 0.0334(3) Uani 1 2 d S . .
Cl1 Cl 0.2455(8) 0.25 0.1473(5) 0.060(2) Uani 1 2 d S . .
Cl21 Cl -0.0172(7) 0.25 0.6574(5) 0.0427(16) Uani 1 2 d S . .
Cl22 Cl 0.2915(5) 0.1292(3) 0.6729(3) 0.0392(10) Uani 1 1 d . . .
N11 N 0.1479(14) 0.3326(10) 0.3940(10) 0.029(3) Uani 1 1 d . . .
N12 N 0.2359(15) 0.3518(10) 0.3381(10) 0.033(3) Uani 1 1 d . . .
C13 C 0.196(2) 0.4362(13) 0.2960(15) 0.043(5) Uani 1 1 d . . .
C131 C 0.263(3) 0.485(2) 0.2266(17) 0.071(8) Uani 1 1 d . . .
H13A H 0.3466 0.4475 0.2224 0.106 Uiso 1 1 calc R . .
H13B H 0.2987 0.548 0.2536 0.106 Uiso 1 1 calc R . .
H13C H 0.189 0.4916 0.1588 0.106 Uiso 1 1 calc R . .
C14 C 0.080(2) 0.4709(14) 0.3247(14) 0.041(4) Uani 1 1 d . . .
H14 H 0.0301 0.5295 0.3045 0.05 Uiso 1 1 calc R . .
C15 C 0.0508(19) 0.4056(13) 0.3872(13) 0.036(4) Uani 1 1 d . . .
C151 C -0.0588(18) 0.4006(13) 0.4390(13) 0.035(4) Uani 1 1 d . . .
H15A H -0.1223 0.3452 0.4147 0.052 Uiso 1 1 calc R . .
H15B H -0.1195 0.4581 0.4243 0.052 Uiso 1 1 calc R . .
H15C H -0.0076 0.3953 0.5123 0.052 Uiso 1 1 calc R . .
C10 C 0.176(2) 0.25 0.4547(16) 0.023(5) Uani 1 2 d S . .
H101 H 0.1128 0.25 0.4973 0.028 Uiso 1 2 calc SR . .
H102 H 0.2805 0.25 0.5003 0.028 Uiso 1 2 calc SR . .
C101 C 0.576(3) 0.25 0.4597(17) 0.046(7) Uiso 1 2 d SD . .
C102 C 0.584(2) 0.3317(14) 0.4014(15) 0.045(5) Uiso 1 1 d . . .
C103 C 0.589(2) 0.2998(13) 0.3088(14) 0.041(4) Uiso 1 1 d . . .
C106 C 0.585(4) 0.25 0.5696(18) 0.093(13) Uiso 1 2 d SD . .
C107 C 0.581(4) 0.433(2) 0.437(2) 0.090(9) Uiso 1 1 d . . .
H10D H 0.672 0.4461 0.4934 0.136 Uiso 1 1 calc R . .
H10E H 0.4956 0.442 0.4584 0.136 Uiso 1 1 calc R . .
H10F H 0.5737 0.4763 0.3806 0.136 Uiso 1 1 calc R . .
C108 C 0.605(3) 0.3610(16) 0.2232(16) 0.056(5) Uiso 1 1 d . . .
H10G H 0.6226 0.4269 0.2461 0.084 Uiso 1 1 calc R . .
H10H H 0.5135 0.3574 0.1643 0.084 Uiso 1 1 calc R . .
H10I H 0.6878 0.3381 0.2045 0.084 Uiso 1 1 calc R . .
C201 C 0.164(3) 0.25 0.903(2) 0.055(8) Uiso 1 2 d SD . .
C202 C 0.251(2) 0.3321(14) 0.9092(15) 0.046(5) Uiso 1 1 d . . .
C203 C 0.397(2) 0.2991(14) 0.9140(14) 0.042(4) Uiso 1 1 d . . .
C206 C 0.004(3) 0.25 0.897(2) 0.058(8) Uiso 1 2 d SD . .
C207 C 0.207(3) 0.4321(17) 0.9122(18) 0.063(6) Uiso 1 1 d . . .
H20D H 0.1001 0.4384 0.8758 0.095 Uiso 1 1 calc R . .
H20E H 0.2605 0.4723 0.8798 0.095 Uiso 1 1 calc R . .
H20F H 0.2294 0.4519 0.9828 0.095 Uiso 1 1 calc R . .
C208 C 0.523(3) 0.3616(17) 0.9204(17) 0.060(6) Uiso 1 1 d . . .
H20G H 0.5783 0.3762 0.9916 0.089 Uiso 1 1 calc R . .
H20H H 0.4863 0.4204 0.8834 0.089 Uiso 1 1 calc R . .
H20I H 0.5886 0.3297 0.8904 0.089 Uiso 1 1 calc R . .
H10A H 0.689 0.25 0.614 0.089 Uiso 1 2 d SD . .
H10B H 0.536 0.19341 0.583 0.089 Uiso 1 1 d D . .
H20A H -0.061 0.25 0.826 0.089 Uiso 1 2 d SD . .
H20B H -0.016 0.19341 0.931 0.089 Uiso 1 1 d D . .

loop_
_atom_site_aniso_label
_atom_site_aniso_U_11
_atom_site_aniso_U_22
_atom_site_aniso_U_33
_atom_site_aniso_U_23
_atom_site_aniso_U_13
_atom_site_aniso_U_12
Ir1 0.0158(5) 0.0356(6) 0.0312(6) 0 0.0087(4) 0
Ir2 0.0209(5) 0.0472(7) 0.0288(5) 0 0.0040(4) 0
Cl1 0.038(4) 0.112(7) 0.033(4) 0 0.015(3) 0
Cl21 0.019(3) 0.071(5) 0.031(3) 0 0.000(2) 0
Cl22 0.037(2) 0.033(2) 0.040(2) 0.0022(18) 0.0036(19) 0.0061(19)
N11 0.014(6) 0.039(8) 0.030(7) 0.011(6) 0.004(5) 0.004(6)
N12 0.024(7) 0.040(8) 0.038(8) -0.008(6) 0.015(6) -0.002(6)
C13 0.046(12) 0.035(10) 0.053(11) 0.006(9) 0.025(10) 0.011(9)
C131 0.083(18) 0.090(19) 0.058(14) 0.033(13) 0.048(14) 0.046(15)
C14 0.034(10) 0.043(11) 0.050(11) 0.019(9) 0.020(9) 0.014(9)
C15 0.026(9) 0.040(10) 0.040(10) 0.002(8) 0.010(8) 0.005(8)
C151 0.020(8) 0.045(11) 0.040(9) -0.006(8) 0.010(7) 0.010(8)
C10 0.018(11) 0.023(11) 0.028(12) 0 0.007(9) 0

loop_
_atom_type_symbol
_atom_type_description
_atom_type_scat_dispersion_real
_atom_type_scat_dispersion_imag
_atom_type_scat_source
C C 0.0033 0.0016 'International Tables Vol C Tables 4.2.6.8 and 6.1.1.4'
H H 0 0 'International Tables Vol C Tables 4.2.6.8 and 6.1.1.4'
N N 0.0061 0.0033 'International Tables Vol C Tables 4.2.6.8 and 6.1.1.4'
Cl Cl 0.1484 0.1585 'International Tables Vol C Tables 4.2.6.8 and 6.1.1.4'
Ir Ir -1.4442 7.9887 'International Tables Vol C Tables 4.2.6.8 and 6.1.1.4'

loop_
_geom_angle_atom_site_label_1
_geom_angle_atom_site_label_2
_geom_angle_atom_site_label_3
_geom_angle
_geom_angle_site_symmetry_1
_geom_angle_site_symmetry_3
_geom_angle_publ_flag
N12 Ir1 N12 86.2(8) 4_565 . ?
N12 Ir1 C103 156.0(6) 4_565 . ?
N12 Ir1 C103 117.7(6) . . ?
N12 Ir1 C103 117.7(6) 4_565 4_565 ?
N12 Ir1 C103 156.0(6) . 4_565 ?
C103 Ir1 C103 38.3(10) . 4_565 ?
N12 Ir1 C101 108.1(6) 4_565 . ?
N12 Ir1 C101 108.1(6) . . ?
C103 Ir1 C101 64.1(8) . . ?
C103 Ir1 C101 64.1(8) 4_565 . ?
N12 Ir1 C102 145.4(6) 4_565 . ?
N12 Ir1 C102 95.6(7) . . ?
C103 Ir1 C102 37.7(7) . . ?
C103 Ir1 C102 63.7(7) 4_565 . ?
C101 Ir1 C102 38.7(6) . . ?
N12 Ir1 C102 95.6(7) 4_565 4_565 ?
N12 Ir1 C102 145.4(6) . 4_565 ?
C103 Ir1 C102 63.7(7) . 4_565 ?
C103 Ir1 C102 37.7(7) 4_565 4_565 ?
C101 Ir1 C102 38.7(6) . 4_565 ?
C102 Ir1 C102 64.2(11) . 4_565 ?
N12 Ir1 Cl1 86.4(4) 4_565 . ?
N12 Ir1 Cl1 86.4(4) . . ?
C103 Ir1 Cl1 96.9(5) . . ?
C103 Ir1 Cl1 96.9(5) 4_565 . ?
C101 Ir1 Cl1 159.8(7) . . ?
C102 Ir1 Cl1 128.2(5) . . ?
C102 Ir1 Cl1 128.2(5) 4_565 . ?
C201 Ir2 C203 65.8(8) . . ?
C201 Ir2 C203 65.8(8) . 4_565 ?
C203 Ir2 C203 37.8(10) . 4_565 ?
C201 Ir2 C202 38.9(6) . . ?
C203 Ir2 C202 39.8(7) . . ?
C203 Ir2 C202 65.2(7) 4_565 . ?
C201 Ir2 C202 38.9(6) . 4_565 ?
C203 Ir2 C202 65.2(7) . 4_565 ?
C203 Ir2 C202 39.8(7) 4_565 4_565 ?
C202 Ir2 C202 65.3(11) . 4_565 ?
C201 Ir2 Cl22 135.28(11) . . ?
C203 Ir2 Cl22 121.4(5) . . ?
C203 Ir2 Cl22 93.7(5) 4_565 . ?
C202 Ir2 Cl22 158.9(6) . . ?
C202 Ir2 Cl22 100.0(5) 4_565 . ?
C201 Ir2 Cl22 135.28(11) . 4_565 ?
C203 Ir2 Cl22 93.7(5) . 4_565 ?
C203 Ir2 Cl22 121.4(5) 4_565 4_565 ?
C202 Ir2 Cl22 100.0(5) . 4_565 ?
C202 Ir2 Cl22 158.9(6) 4_565 4_565 ?
Cl22 Ir2 Cl22 89.4(2) . 4_565 ?
C201 Ir2 Cl21 92.6(7) . . ?
C203 Ir2 Cl21 150.6(5) . . ?
C203 Ir2 Cl21 150.6(5) 4_565 . ?
C202 Ir2 Cl21 111.0(6) . . ?
C202 Ir2 Cl21 111.0(6) 4_565 . ?
Cl22 Ir2 Cl21 87.99(15) . . ?
Cl22 Ir2 Cl21 87.99(15) 4_565 . ?
N12 N11 C15 110.7(13) . . ?
N12 N11 C10 118.7(14) . . ?
C15 N11 C10 130.2(15) . . ?
C13 N12 N11 106.8(14) . . ?
C13 N12 Ir1 132.4(12) . . ?
N11 N12 Ir1 120.6(11) . . ?
N12 C13 C14 109.1(16) . . ?
N12 C13 C131 124.8(17) . . ?
C14 C13 C131 126.1(17) . . ?
C13 C131 H13A 109.5 . . ?
C13 C131 H13B 109.5 . . ?
H13A C131 H13B 109.5 . . ?
C13 C131 H13C 109.5 . . ?
H13A C131 H13C 109.5 . . ?
H13B C131 H13C 109.5 . . ?
C15 C14 C13 107.9(16) . . ?
C15 C14 H14 126.1 . . ?
C13 C14 H14 126.1 . . ?
C14 C15 N11 105.5(15) . . ?
C14 C15 C151 133.4(17) . . ?
N11 C15 C151 121.1(16) . . ?
C15 C151 H15A 109.5 . . ?
C15 C151 H15B 109.5 . . ?
H15A C151 H15B 109.5 . . ?
C15 C151 H15C 109.5 . . ?
H15A C151 H15C 109.5 . . ?
H15B C151 H15C 109.5 . . ?
N11 C10 N11 111.1(18) . 4_565 ?
N11 C10 H101 109.4 . . ?
N11 C10 H101 109.4 4_565 . ?
N11 C10 H102 109.4 . . ?
N11 C10 H102 109.4 4_565 . ?
H101 C10 H102 108 . . ?
C102 C101 C102 107(2) . 4_565 ?
C102 C101 C106 125.9(11) . . ?
C102 C101 C106 125.9(11) 4_565 . ?
C102 C101 Ir1 71.5(13) . . ?
C102 C101 Ir1 71.5(13) 4_565 . ?
C106 C101 Ir1 130(2) . . ?
C103 C102 C101 107.5(17) . . ?
C103 C102 C107 128.2(19) . . ?
C101 C102 C107 124.4(19) . . ?
C103 C102 Ir1 70.2(11) . . ?
C101 C102 Ir1 69.8(13) . . ?
C107 C102 Ir1 123.9(18) . . ?
C102 C103 C103 108.8(11) . 4_565 ?
C102 C103 C108 126.6(18) . . ?
C103 C103 C108 124.5(11) 4_565 . ?
C102 C103 Ir1 72.1(12) . . ?
C103 C103 Ir1 70.9(5) 4_565 . ?
C108 C103 Ir1 126.4(14) . . ?
C101 C106 H10A 109.5 . . ?
C101 C106 H10B 109.5 . . ?
H10A C106 H10B 109.4 . . ?
C102 C107 H10D 109.5 . . ?
C102 C107 H10E 109.5 . . ?
H10D C107 H10E 109.5 . . ?
C102 C107 H10F 109.5 . . ?
H10D C107 H10F 109.5 . . ?
H10E C107 H10F 109.5 . . ?
C103 C108 H10G 109.5 . . ?
C103 C108 H10H 109.5 . . ?
H10G C108 H10H 109.5 . . ?
C103 C108 H10I 109.5 . . ?
H10G C108 H10I 109.5 . . ?
H10H C108 H10I 109.5 . . ?
C202 C201 C202 110(2) . 4_565 ?
C202 C201 C206 125.2(11) . . ?
C202 C201 C206 125.2(11) 4_565 . ?
C202 C201 Ir2 72.1(13) . . ?
C202 C201 Ir2 72.1(13) 4_565 . ?
C206 C201 Ir2 125(2) . . ?
C201 C202 C203 106.6(17) . . ?
C201 C202 C207 127.4(19) . . ?
C203 C202 C207 126.0(19) . . ?
C201 C202 Ir2 69.0(14) . . ?
C203 C202 Ir2 69.7(11) . . ?
C207 C202 Ir2 127.0(15) . . ?
C203 C203 C202 108.6(11) 4_565 . ?
C203 C203 C208 126.7(12) 4_565 . ?
C202 C203 C208 124.7(18) . . ?
C203 C203 Ir2 71.1(5) 4_565 . ?
C202 C203 Ir2 70.5(11) . . ?
C208 C203 Ir2 125.5(14) . . ?
C201 C206 H20A 109.5 . . ?
C201 C206 H20B 109.5 . . ?
H20A C206 H20B 109.4 . . ?
C202 C207 H20D 109.5 . . ?
C202 C207 H20E 109.5 . . ?
H20D C207 H20E 109.5 . . ?
C202 C207 H20F 109.5 . . ?
H20D C207 H20F 109.5 . . ?
H20E C207 H20F 109.5 . . ?
C203 C208 H20G 109.5 . . ?
C203 C208 H20H 109.5 . . ?
H20G C208 H20H 109.5 . . ?
C203 C208 H20I 109.5 . . ?
H20G C208 H20I 109.5 . . ?
H20H C208 H20I 109.5 . . ?

loop_
_geom_bond_atom_site_label_1
_geom_bond_atom_site_label_2
_geom_bond_distance
_geom_bond_site_symmetry_2
_geom_bond_publ_flag
Ir1 N12 2.107(14) 4_565 ?
Ir1 N12 2.107(14) . ?
Ir1 C103 2.148(19) . ?
Ir1 C103 2.148(19) 4_565 ?
Ir1 C101 2.15(3) . ?
Ir1 C102 2.17(2) . ?
Ir1 C102 2.17(2) 4_565 ?
Ir1 Cl1 2.370(7) . ?
Ir2 C201 2.11(3) . ?
Ir2 C203 2.144(19) . ?
Ir2 C203 2.144(19) 4_565 ?
Ir2 C202 2.15(2) . ?
Ir2 C202 2.15(2) 4_565 ?
Ir2 Cl22 2.427(4) . ?
Ir2 Cl22 2.427(4) 4_565 ?
Ir2 Cl21 2.427(6) . ?
N11 N12 1.366(18) . ?
N11 C15 1.37(2) . ?
N11 C10 1.417(17) . ?
N12 C13 1.33(2) . ?
C13 C14 1.40(2) . ?
C13 C131 1.52(3) . ?
C131 H13A 0.98 . ?
C131 H13B 0.98 . ?
C131 H13C 0.98 . ?
C14 C15 1.37(2) . ?
C14 H14 0.95 . ?
C15 C151 1.48(2) . ?
C151 H15A 0.98 . ?
C151 H15B 0.98 . ?
C151 H15C 0.98 . ?
C10 N11 1.417(17) 4_565 ?
C10 H101 0.99 . ?
C10 H102 0.99 . ?
C101 C102 1.43(2) . ?
C101 C102 1.43(2) 4_565 ?
C101 C106 1.52(3) . ?
C102 C103 1.40(3) . ?
C102 C107 1.52(3) . ?
C103 C103 1.41(4) 4_565 ?
C103 C108 1.53(3) . ?
C106 H10A 0.98 . ?
C106 H10B 0.98 . ?
C107 H10D 0.98 . ?
C107 H10E 0.98 . ?
C107 H10F 0.98 . ?
C108 H10G 0.98 . ?
C108 H10H 0.98 . ?
C108 H10I 0.98 . ?
C201 C202 1.42(2) . ?
C201 C202 1.42(2) 4_565 ?
C201 C206 1.52(4) . ?
C202 C203 1.46(3) . ?
C202 C207 1.48(3) . ?
C203 C203 1.39(4) 4_565 ?
C203 C208 1.48(3) . ?
C206 H20A 0.98 . ?
C206 H20B 0.98 . ?
C207 H20D 0.98 . ?
C207 H20E 0.98 . ?
C207 H20F 0.98 . ?
C208 H20G 0.98 . ?
C208 H20H 0.98 . ?
C208 H20I 0.98 . ?
